data_7245580
loop_
_publ_author_name
'Sigalov, Mark'
'Mazor, Royi'
'Ellern, Arkady'
'Larina, Nina'
'Lokshin, Vladimir'
'Khodorkovsky, Vladimir'

_publ_section_title
;
 Conjugated donor--acceptor substituted systems involving the
 1,3-indandione-derived electron accepting moieties
;
_journal_issue 43
_journal_name_full 'RSC Advances'
_journal_page_first 27766
_journal_page_last 27774
_journal_paper_doi 10.1039/D2RA05335G
_journal_volume 12
_journal_year 2022
_chemical_formula_sum 'C20 H19 N O2'
_chemical_formula_weight 305.38
_space_group_IT_number 2
_space_group_name_Hall '-P 1'
_space_group_name_H-M_alt 'P -1'
_symmetry_cell_setting triclinic
_symmetry_space_group_name_H-M 'P -1'
_atom_sites_solution_hydrogens geom
_atom_sites_solution_primary direct
_atom_sites_solution_secondary difmap
_audit_creation_method SHELXL-97
_audit_update_record
;
2021-05-11 deposited with the CCDC.	2022-09-21 downloaded from the CCDC.
;
_cell_angle_alpha 76.646(6)
_cell_angle_beta 82.523(6)
_cell_angle_gamma 75.163(6)
_cell_formula_units_Z 2
_cell_length_a 8.187(3)
_cell_length_b 9.949(3)
_cell_length_c 10.504(3)
_cell_measurement_reflns_used 1036
_cell_measurement_temperature 570(2)
_cell_measurement_theta_max 23.83
_cell_measurement_theta_min 2.63
_cell_volume 802.4(4)
_computing_cell_refinement 'Bruker SMART'
_computing_data_collection 'Bruker SMART'
_computing_data_reduction 'Bruker SAINT'
_computing_molecular_graphics 'Bruker SHELXTL'
_computing_publication_material 'Bruker SHELXTL'
_computing_structure_refinement 'SHELXL-97 (Sheldrick, 1997)'
_computing_structure_solution 'SHELXS-97 (Sheldrick, 1990)'
_diffrn_ambient_temperature 570(2)
_diffrn_measured_fraction_theta_full 0.982
_diffrn_measured_fraction_theta_max 0.982
_diffrn_measurement_device_type 'CCD area detector'
_diffrn_measurement_method 'phi and omega scans'
_diffrn_radiation_monochromator graphite
_diffrn_radiation_source 'fine-focus sealed tube'
_diffrn_radiation_type MoK\a
_diffrn_radiation_wavelength 0.71073
_diffrn_reflns_av_R_equivalents 0.0281
_diffrn_reflns_av_sigmaI/netI 0.0563
_diffrn_reflns_limit_h_max 9
_diffrn_reflns_limit_h_min -9
_diffrn_reflns_limit_k_max 11
_diffrn_reflns_limit_k_min -10
_diffrn_reflns_limit_l_max 12
_diffrn_reflns_limit_l_min -12
_diffrn_reflns_number 4083
_diffrn_reflns_theta_full 25.08
_diffrn_reflns_theta_max 25.08
_diffrn_reflns_theta_min 2.00
_exptl_absorpt_coefficient_mu 0.081
_exptl_absorpt_correction_T_max 0.9974
_exptl_absorpt_correction_T_min 0.9898
_exptl_absorpt_correction_type none
_exptl_crystal_colour orange
_exptl_crystal_density_diffrn 1.264
_exptl_crystal_density_meas 1.264
_exptl_crystal_density_method 'not measured'
_exptl_crystal_description cube
_exptl_crystal_F_000 185
_exptl_crystal_size_max 0.20
_exptl_crystal_size_mid 0.15
_exptl_crystal_size_min 0.1
_refine_diff_density_max 0.234
_refine_diff_density_min -0.212
_refine_diff_density_rms 0.045
_refine_ls_extinction_coef 0.004(4)
_refine_ls_extinction_expression Fc^*^=kFc[1+0.001xFc^2^\l^3^/sin(2\q)]^-1/4^
_refine_ls_extinction_method SHELXL
_refine_ls_goodness_of_fit_ref 1.063
_refine_ls_hydrogen_treatment mixed
_refine_ls_matrix_type full
_refine_ls_number_parameters 241
_refine_ls_number_reflns 2802
_refine_ls_number_restraints 0
_refine_ls_restrained_S_all 1.063
_refine_ls_R_factor_all 0.1044
_refine_ls_R_factor_gt 0.0580
_refine_ls_shift/su_max 0.013
_refine_ls_shift/su_mean 0.001
_refine_ls_structure_factor_coef Fsqd
_refine_ls_weighting_details 'calc w=1/[\s^2^(Fo^2^)+(0.0783P)^2^+0.3121P] where P=(Fo^2^+2Fc^2^)/3'
_refine_ls_weighting_scheme calc
_refine_ls_wR_factor_gt 0.1590
_refine_ls_wR_factor_ref 0.1853
_reflns_number_gt 1637
_reflns_number_total 2802
_reflns_threshold_expression >2sigma(I)
_cod_data_source_file d2ra05335g3.cif
_cod_data_source_block ms2100s
_cod_depositor_comments
;
The following automatic conversions were performed:

data item '_symmetry_cell_setting' value 'Triclinic' was changed to
'triclinic' in accordance with the
/home/data/users/saulius/crontab/automatic-downloads/rss-feeds/RSC/lib/dictionaries/cif_core.dic
dictionary named 'cif_core.dic' version 2.4.2 last updated on
2011-04-26.

Automatic conversion script
Id: cif_fix_values 7556 2019-12-06 15:28:31Z antanas 
;
_cod_original_sg_symbol_H-M P-1
_cod_original_formula_sum 'C20 H19 N1 O2'
_cod_database_code 7245580

loop_
_symmetry_equiv_pos_as_xyz
'x, y, z'
'-x, -y, -z'

loop_
_atom_site_label
_atom_site_type_symbol
_atom_site_fract_x
_atom_site_fract_y
_atom_site_fract_z
_atom_site_U_iso_or_equiv
_atom_site_adp_type
_atom_site_occupancy
_atom_site_symmetry_multiplicity
_atom_site_calc_flag
_atom_site_refinement_flags
_atom_site_disorder_assembly
_atom_site_disorder_group
C1 C 0.2849(4) 0.0160(3) 0.1790(3) 0.0461(7) Uani 1 1 d . . .
N1 N 0.1950(4) -0.2802(3) 0.5243(2) 0.0614(8) Uani 1 1 d . . .
O2 O 0.2545(3) 0.3586(3) -0.1585(2) 0.0776(8) Uani 1 1 d . . .
O1 O 0.6721(3) 0.1146(3) 0.1375(2) 0.0768(8) Uani 1 1 d . . .
C2 C 0.5276(4) 0.3896(3) -0.1261(3) 0.0493(8) Uani 1 1 d . . .
C3 C 0.6475(4) 0.3156(3) -0.0398(3) 0.0482(8) Uani 1 1 d . . .
C4 C 0.1375(4) -0.0343(3) 0.1973(3) 0.0531(8) Uani 1 1 d . . .
C5 C 0.3987(4) -0.0379(4) 0.2739(3) 0.0596(9) Uani 1 1 d . . .
C6 C 0.3820(4) 0.3214(3) -0.0993(3) 0.0510(8) Uani 1 1 d . . .
C7 C 0.3689(4) -0.1355(4) 0.3860(3) 0.0607(9) Uani 1 1 d . . .
C8 C 0.2199(4) -0.1828(3) 0.4043(3) 0.0512(8) Uani 1 1 d . . .
C9 C 0.1032(4) -0.1329(3) 0.3086(3) 0.0547(8) Uani 1 1 d . . .
C10 C 0.5887(4) 0.1969(3) 0.0511(3) 0.0498(8) Uani 1 1 d . . .
C11 C 0.5508(5) 0.5094(4) -0.2165(3) 0.0629(10) Uani 1 1 d . . .
C12 C 0.4195(4) 0.2012(3) 0.0152(3) 0.0458(7) Uani 1 1 d . . .
C13 C 0.3013(4) 0.1265(3) 0.0638(3) 0.0480(8) Uani 1 1 d . . .
C14 C 0.7977(4) 0.3581(4) -0.0415(3) 0.0618(9) Uani 1 1 d . . .
C15 C 0.6966(5) 0.5526(4) -0.2192(3) 0.0670(10) Uani 1 1 d . . .
C16 C 0.8202(5) 0.4773(4) -0.1342(4) 0.0669(10) Uani 1 1 d . . .
C17 C -0.0633(5) -0.1759(5) 0.3217(4) 0.0864(13) Uani 1 1 d . . .
H8 H -0.1298 -0.1202 0.2506 0.130 Uiso 1 1 calc R . .
H10 H -0.1237 -0.1600 0.4036 0.130 Uiso 1 1 calc R . .
H9 H -0.0420 -0.2748 0.3192 0.130 Uiso 1 1 calc R . .
C18 C 0.4978(5) -0.1911(5) 0.4871(4) 0.1028(16) Uani 1 1 d . . .
H11 H 0.5822 -0.1362 0.4671 0.154 Uiso 1 1 calc R . .
H12 H 0.5508 -0.2888 0.4861 0.154 Uiso 1 1 calc R . .
H13 H 0.4425 -0.1836 0.5724 0.154 Uiso 1 1 calc R . .
C19 C 0.1732(9) -0.4144(5) 0.5236(4) 0.133(2) Uani 1 1 d . . .
H16 H 0.2073 -0.4783 0.6043 0.199 Uiso 1 1 calc R . .
H18 H 0.2411 -0.4492 0.4512 0.199 Uiso 1 1 calc R . .
H17 H 0.0560 -0.4083 0.5150 0.199 Uiso 1 1 calc R . .
C20 C 0.1084(7) -0.2238(5) 0.6325(4) 0.129(2) Uani 1 1 d . . .
H19 H -0.0112 -0.1972 0.6222 0.193 Uiso 1 1 calc R . .
H14 H 0.1466 -0.1417 0.6372 0.193 Uiso 1 1 calc R . .
H15 H 0.1308 -0.2942 0.7117 0.193 Uiso 1 1 calc R . .
H7 H 0.045(4) 0.004(3) 0.130(3) 0.054(8) Uiso 1 1 d . . .
H5 H 0.196(4) 0.162(3) 0.013(3) 0.060(9) Uiso 1 1 d . . .
H4 H 0.892(5) 0.296(4) 0.023(4) 0.091(12) Uiso 1 1 d . . .
H3 H 0.939(5) 0.511(4) -0.129(4) 0.095(12) Uiso 1 1 d . . .
H6 H 0.493(4) -0.003(3) 0.266(3) 0.057(9) Uiso 1 1 d . . .
H1 H 0.701(4) 0.649(4) -0.279(4) 0.086(11) Uiso 1 1 d . . .
H2 H 0.474(5) 0.557(4) -0.272(4) 0.086(13) Uiso 1 1 d . . .

loop_
_atom_site_aniso_label
_atom_site_aniso_U_11
_atom_site_aniso_U_22
_atom_site_aniso_U_33
_atom_site_aniso_U_23
_atom_site_aniso_U_13
_atom_site_aniso_U_12
C1 0.0460(17) 0.0393(16) 0.0496(17) -0.0026(14) 0.0001(14) -0.0120(14)
N1 0.0741(18) 0.0520(16) 0.0544(15) -0.0039(13) 0.0178(13) -0.0259(14)
O2 0.0691(16) 0.0821(18) 0.0736(16) 0.0235(13) -0.0230(13) -0.0301(14)
O1 0.0616(15) 0.0753(17) 0.0819(16) 0.0287(14) -0.0213(13) -0.0280(13)
C2 0.0527(18) 0.0463(18) 0.0460(16) -0.0041(14) 0.0014(14) -0.0138(15)
C3 0.0511(18) 0.0424(16) 0.0470(16) -0.0026(14) 0.0045(14) -0.0138(14)
C4 0.0522(19) 0.0501(19) 0.0567(18) -0.0058(15) -0.0012(16) -0.0175(15)
C5 0.0477(19) 0.058(2) 0.066(2) 0.0116(17) -0.0017(17) -0.0233(17)
C6 0.0490(18) 0.0524(19) 0.0496(17) -0.0018(15) -0.0053(15) -0.0153(15)
C7 0.0524(19) 0.059(2) 0.0601(19) 0.0124(16) -0.0024(15) -0.0172(16)
C8 0.0540(19) 0.0407(17) 0.0522(17) -0.0011(14) 0.0104(15) -0.0142(15)
C9 0.0520(19) 0.0490(19) 0.0617(19) -0.0066(16) 0.0086(16) -0.0202(15)
C10 0.0502(18) 0.0430(17) 0.0527(17) -0.0014(15) -0.0059(15) -0.0113(14)
C11 0.064(2) 0.059(2) 0.056(2) 0.0119(17) 0.0025(18) -0.0217(19)
C12 0.0474(17) 0.0416(16) 0.0458(16) 0.0001(13) -0.0031(13) -0.0141(13)
C13 0.0472(18) 0.0440(17) 0.0499(17) -0.0018(14) -0.0034(14) -0.0128(14)
C14 0.051(2) 0.063(2) 0.069(2) -0.0039(18) -0.0004(17) -0.0202(17)
C15 0.072(2) 0.058(2) 0.063(2) 0.0042(18) 0.0104(19) -0.0241(19)
C16 0.059(2) 0.069(2) 0.073(2) -0.0053(19) 0.0096(18) -0.0312(19)
C17 0.065(2) 0.097(3) 0.097(3) 0.009(2) -0.009(2) -0.044(2)
C18 0.079(3) 0.120(4) 0.090(3) 0.049(3) -0.022(2) -0.045(3)
C19 0.260(7) 0.069(3) 0.076(3) 0.004(2) -0.009(4) -0.069(4)
C20 0.179(5) 0.099(4) 0.079(3) -0.008(3) 0.050(3) -0.018(4)

loop_
_atom_type_symbol
_atom_type_description
_atom_type_scat_dispersion_real
_atom_type_scat_dispersion_imag
_atom_type_scat_source
C C 0.0033 0.0016 'International Tables Vol C Tables 4.2.6.8 and 6.1.1.4'
H H 0.0000 0.0000 'International Tables Vol C Tables 4.2.6.8 and 6.1.1.4'
N N 0.0061 0.0033 'International Tables Vol C Tables 4.2.6.8 and 6.1.1.4'
O O 0.0106 0.0060 'International Tables Vol C Tables 4.2.6.8 and 6.1.1.4'

loop_
_geom_angle_atom_site_label_1
_geom_angle_atom_site_label_2
_geom_angle_atom_site_label_3
_geom_angle
_geom_angle_site_symmetry_1
_geom_angle_site_symmetry_3
_geom_angle_publ_flag
C5 C1 C4 117.6(3) . . ?
C5 C1 C13 125.3(3) . . ?
C4 C1 C13 117.0(3) . . ?
C19 N1 C20 113.7(4) . . ?
C19 N1 C8 120.8(3) . . ?
C20 N1 C8 117.9(3) . . ?
C3 C2 C11 121.1(3) . . ?
C3 C2 C6 108.8(3) . . ?
C11 C2 C6 130.1(3) . . ?
C2 C3 C14 121.1(3) . . ?
C2 C3 C10 110.6(3) . . ?
C14 C3 C10 128.3(3) . . ?
C9 C4 C1 121.9(3) . . ?
C9 C4 H7 116.8(16) . . ?
C1 C4 H7 121.2(16) . . ?
C1 C5 C7 122.2(3) . . ?
C1 C5 H6 118.9(19) . . ?
C7 C5 H6 119(2) . . ?
O2 C6 C2 126.3(3) . . ?
O2 C6 C12 126.5(3) . . ?
C2 C6 C12 107.2(2) . . ?
C5 C7 C8 119.6(3) . . ?
C5 C7 C18 120.0(3) . . ?
C8 C7 C18 120.3(3) . . ?
C7 C8 C9 119.8(3) . . ?
C7 C8 N1 116.6(3) . . ?
C9 C8 N1 123.6(3) . . ?
C4 C9 C8 118.9(3) . . ?
C4 C9 C17 117.7(3) . . ?
C8 C9 C17 123.3(3) . . ?
O1 C10 C12 129.5(3) . . ?
O1 C10 C3 123.6(3) . . ?
C12 C10 C3 106.9(2) . . ?
C15 C11 C2 118.6(3) . . ?
C15 C11 H2 120(3) . . ?
C2 C11 H2 122(3) . . ?
C13 C12 C10 134.8(3) . . ?
C13 C12 C6 118.8(3) . . ?
C10 C12 C6 106.4(2) . . ?
C12 C13 C1 134.2(3) . . ?
C12 C13 H5 112.1(17) . . ?
C1 C13 H5 113.4(17) . . ?
C16 C14 C3 117.1(3) . . ?
C16 C14 H4 123(2) . . ?
C3 C14 H4 120(2) . . ?
C11 C15 C16 120.9(3) . . ?
C11 C15 H1 116(2) . . ?
C16 C15 H1 123(2) . . ?
C15 C16 C14 121.2(3) . . ?
C15 C16 H3 124(2) . . ?
C14 C16 H3 115(2) . . ?
C9 C17 H8 109.5 . . ?
C9 C17 H10 109.5 . . ?
H8 C17 H10 109.5 . . ?
C9 C17 H9 109.5 . . ?
H8 C17 H9 109.5 . . ?
H10 C17 H9 109.5 . . ?
C7 C18 H11 109.5 . . ?
C7 C18 H12 109.5 . . ?
H11 C18 H12 109.5 . . ?
C7 C18 H13 109.5 . . ?
H11 C18 H13 109.5 . . ?
H12 C18 H13 109.5 . . ?
N1 C19 H16 109.5 . . ?
N1 C19 H18 109.5 . . ?
H16 C19 H18 109.5 . . ?
N1 C19 H17 109.5 . . ?
H16 C19 H17 109.5 . . ?
H18 C19 H17 109.5 . . ?
N1 C20 H19 109.5 . . ?
N1 C20 H14 109.5 . . ?
H19 C20 H14 109.5 . . ?
N1 C20 H15 109.5 . . ?
H19 C20 H15 109.5 . . ?
H14 C20 H15 109.5 . . ?

loop_
_geom_bond_atom_site_label_1
_geom_bond_atom_site_label_2
_geom_bond_distance
_geom_bond_site_symmetry_2
_geom_bond_publ_flag
C1 C5 1.374(4) . ?
C1 C4 1.396(4) . ?
C1 C13 1.452(4) . ?
N1 C19 1.394(5) . ?
N1 C20 1.411(5) . ?
N1 C8 1.427(4) . ?
O2 C6 1.216(4) . ?
O1 C10 1.222(3) . ?
C2 C3 1.371(4) . ?
C2 C11 1.380(4) . ?
C2 C6 1.483(4) . ?
C3 C14 1.396(4) . ?
C3 C10 1.479(4) . ?
C4 C9 1.391(4) . ?
C4 H7 1.04(3) . ?
C5 C7 1.381(4) . ?
C5 H6 0.91(3) . ?
C6 C12 1.488(4) . ?
C7 C8 1.392(4) . ?
C7 C18 1.506(5) . ?
C8 C9 1.395(4) . ?
C9 C17 1.510(5) . ?
C10 C12 1.470(4) . ?
C11 C15 1.363(5) . ?
C11 H2 0.88(4) . ?
C12 C13 1.347(4) . ?
C13 H5 1.02(3) . ?
C14 C16 1.386(5) . ?
C14 H4 1.07(4) . ?
C15 C16 1.386(5) . ?
C15 H1 1.03(4) . ?
C16 H3 1.12(4) . ?
C17 H8 0.9600 . ?
C17 H10 0.9600 . ?
C17 H9 0.9600 . ?
C18 H11 0.9600 . ?
C18 H12 0.9600 . ?
C18 H13 0.9600 . ?
C19 H16 0.9600 . ?
C19 H18 0.9600 . ?
C19 H17 0.9600 . ?
C20 H19 0.9600 . ?
C20 H14 0.9600 . ?
C20 H15 0.9600 . ?
